data_7025811
loop_
_publ_author_name
'Buvailo, Andrii I.'
'Gumienna-Kontecka, Elzbieta'
'Pavlova, Svetlana V.'
'Fritsky, Igor O.'
'Haukka, Matti'

_publ_section_title
;
 Dimeric versus polymeric coordination in copper(II) cationic complexes
 with bis(chelating) oxime and amide ligands.
;
_journal_issue 27
_journal_name_full 'Dalton transactions (Cambridge, England : 2003)'
_journal_page_first 6266
_journal_page_last 6275
_journal_paper_doi 10.1039/c0dt00008f
_journal_volume 39
_journal_year 2010
_chemical_formula_moiety 'C26 H50 Cl2 Cu2 N8 O18, 2(C H4 O)'
_chemical_formula_sum 'C28 H58 Cl2 Cu2 N8 O20'
_chemical_formula_weight 1024.80
_chemical_name_systematic
;
?
;
_space_group_IT_number 2
_symmetry_cell_setting triclinic
_symmetry_space_group_name_Hall '-P 1'
_symmetry_space_group_name_H-M 'P -1'
_atom_sites_solution_hydrogens geom
_atom_sites_solution_primary direct
_atom_sites_solution_secondary difmap
_audit_creation_method SHELXL-97
_cell_angle_alpha 104.862(5)
_cell_angle_beta 100.172(6)
_cell_angle_gamma 104.269(5)
_cell_formula_units_Z 1
_cell_length_a 7.9391(6)
_cell_length_b 11.1600(5)
_cell_length_c 13.9690(10)
_cell_measurement_reflns_used 1004
_cell_measurement_temperature 120(2)
_cell_measurement_theta_max 27.48
_cell_measurement_theta_min 1.00
_cell_volume 1120.71(14)
_computing_cell_refinement 'Denzo/Scalepack (Otwinowski & Minor, 1997)'
_computing_data_collection 'Collect (Bruker, 2004)'
_computing_data_reduction 'Denzo/Scalepack (Otwinowski & Minor, 1997)'
_computing_molecular_graphics 'ORTEP-3 for Windows (Farrugia, 1997)'
_computing_publication_material 'SHELXL-97 (Sheldrick, 2008)'
_computing_structure_refinement 'SHELXL-97 (Sheldrick, 2008)'
_computing_structure_solution 'SIR2004 (Burla et al., 2005)'
_diffrn_ambient_temperature 120(2)
_diffrn_detector_area_resol_mean 9
_diffrn_measured_fraction_theta_full 0.998
_diffrn_measured_fraction_theta_max 0.998
_diffrn_measurement_device '95mm CCD camera on \k-goniostat'
_diffrn_measurement_device_type 'Nonius KappaCCD'
_diffrn_measurement_method '\f scans and \w scans with \k offset'
_diffrn_radiation_monochromator 'horizontally mounted graphite crystal'
_diffrn_radiation_source 'fine-focus sealed tube'
_diffrn_radiation_type MoK\a
_diffrn_radiation_wavelength 0.71073
_diffrn_reflns_av_R_equivalents 0.0592
_diffrn_reflns_av_sigmaI/netI 0.0683
_diffrn_reflns_limit_h_max 9
_diffrn_reflns_limit_h_min -10
_diffrn_reflns_limit_k_max 14
_diffrn_reflns_limit_k_min -14
_diffrn_reflns_limit_l_max 18
_diffrn_reflns_limit_l_min -18
_diffrn_reflns_number 20908
_diffrn_reflns_theta_full 27.50
_diffrn_reflns_theta_max 27.50
_diffrn_reflns_theta_min 2.74
_exptl_absorpt_coefficient_mu 1.149
_exptl_absorpt_correction_T_max 0.9137
_exptl_absorpt_correction_T_min 0.7391
_exptl_absorpt_correction_type multi-scan
_exptl_absorpt_process_details 'SADABS (Sheldrick, 2001)'
_exptl_crystal_colour green
_exptl_crystal_density_diffrn 1.518
_exptl_crystal_density_method 'not measured'
_exptl_crystal_description block
_exptl_crystal_F_000 534
_exptl_crystal_size_max 0.28
_exptl_crystal_size_mid 0.08
_exptl_crystal_size_min 0.08
_refine_diff_density_max 1.715
_refine_diff_density_min -0.493
_refine_diff_density_rms 0.103
_refine_ls_extinction_method none
_refine_ls_goodness_of_fit_ref 1.016
_refine_ls_hydrogen_treatment constr
_refine_ls_matrix_type full
_refine_ls_number_parameters 275
_refine_ls_number_reflns 5134
_refine_ls_number_restraints 0
_refine_ls_restrained_S_all 1.016
_refine_ls_R_factor_all 0.0899
_refine_ls_R_factor_gt 0.0503
_refine_ls_shift/su_max 0.000
_refine_ls_shift/su_mean 0.000
_refine_ls_structure_factor_coef Fsqd
_refine_ls_weighting_details 'calc w=1/[\s^2^(Fo^2^)+(0.0483P)^2^+2.5943P] where P=(Fo^2^+2Fc^2^)/3'
_refine_ls_weighting_scheme calc
_refine_ls_wR_factor_gt 0.1076
_refine_ls_wR_factor_ref 0.1232
_reflns_number_gt 3626
_reflns_number_total 5134
_reflns_threshold_expression >2sigma(I)
_cod_data_source_file c0dt00008f.txt
_cod_data_source_block 4b
_cod_original_cell_volume 1120.71(13)
_cod_database_code 7025811

loop_
_symmetry_equiv_pos_as_xyz
'x, y, z'
'-x, -y, -z'

loop_
_atom_site_label
_atom_site_type_symbol
_atom_site_fract_x
_atom_site_fract_y
_atom_site_fract_z
_atom_site_U_iso_or_equiv
_atom_site_adp_type
_atom_site_occupancy
_atom_site_symmetry_multiplicity
_atom_site_calc_flag
_atom_site_refinement_flags
Cu1 Cu 0.73401(6) 0.23591(4) 0.86356(3) 0.01593(13) Uani 1 1 d .
Cl1 Cl 0.31176(12) 0.18738(8) 0.67343(6) 0.0201(2) Uani 1 1 d .
O5 O 1.0069(3) 0.2563(2) 0.9518(2) 0.0268(6) Uani 1 1 d .
H1O H 1.0805 0.3323 1.0038 0.040 Uiso 1 1 d R
O2 O 0.7089(3) 0.0648(2) 0.76823(17) 0.0180(5) Uani 1 1 d .
O1 O 0.8275(4) 0.4151(2) 0.74475(19) 0.0234(6) Uani 1 1 d .
H3O H 0.8226 0.4619 0.8045 0.035 Uiso 1 1 d R
O3 O 1.3657(3) -0.1814(2) 1.03041(18) 0.0179(5) Uani 1 1 d .
O4 O 1.2137(3) -0.5129(2) 1.08035(19) 0.0208(6) Uani 1 1 d .
O6 O 0.3936(4) 0.2077(3) 0.77828(19) 0.0252(6) Uani 1 1 d .
O7 O 0.3295(4) 0.0690(3) 0.6117(2) 0.0355(7) Uani 1 1 d .
O8 O 0.4059(4) 0.2926(3) 0.6421(2) 0.0337(7) Uani 1 1 d .
O9 O 0.1298(4) 0.1821(4) 0.6611(3) 0.0508(9) Uani 1 1 d .
O10 O 0.4177(6) 0.5581(3) 0.6891(2) 0.0548(10) Uani 1 1 d .
H10O H 0.4330 0.4861 0.6769 0.082 Uiso 1 1 d R
N1 N 0.7881(4) 0.2906(3) 0.7466(2) 0.0173(6) Uani 1 1 d .
N2 N 0.7157(4) -0.0317(3) 0.6064(2) 0.0183(6) Uani 1 1 d .
H2N H 0.7281 -0.0200 0.5393 0.027 Uiso 1 1 d R
N3 N 1.2631(4) -0.4060(3) 1.0529(2) 0.0155(6) Uani 1 1 d .
N4 N 1.4077(4) -0.2643(3) 0.8755(2) 0.0162(6) Uani 1 1 d .
H4N H 1.3818 -0.3341 0.8239 0.024 Uiso 1 1 d R
C1 C 0.7677(5) 0.2004(3) 0.6637(3) 0.0164(7) Uani 1 1 d .
C2 C 0.7783(5) 0.2208(4) 0.5646(3) 0.0236(8) Uani 1 1 d .
H2A H 0.7729 0.3084 0.5674 0.035 Uiso 1 1 calc R
H2B H 0.6773 0.1559 0.5103 0.035 Uiso 1 1 calc R
H2C H 0.8917 0.2117 0.5502 0.035 Uiso 1 1 calc R
C3 C 0.7286(4) 0.0712(3) 0.6820(3) 0.0151(7) Uani 1 1 d .
C4 C 0.6791(5) -0.1629(3) 0.6144(3) 0.0225(8) Uani 1 1 d .
H4A H 0.5881 -0.2249 0.5521 0.027 Uiso 1 1 calc R
H4B H 0.6292 -0.1661 0.6741 0.027 Uiso 1 1 calc R
C5 C 0.8497(6) -0.2038(4) 0.6263(3) 0.0399(11) Uani 1 1 d .
H5A H 0.8162 -0.2968 0.6222 0.048 Uiso 1 1 calc R
H5B H 0.9016 -0.1956 0.5680 0.048 Uiso 1 1 calc R
C6 C 0.9890(6) -0.1285(4) 0.7222(4) 0.0359(10) Uani 1 1 d .
H6A H 0.9320 -0.1290 0.7797 0.043 Uiso 1 1 calc R
H6B H 1.0293 -0.0370 0.7224 0.043 Uiso 1 1 calc R
C7 C 1.1513(6) -0.1704(4) 0.7439(4) 0.0359(10) Uani 1 1 d .
H7A H 1.1122 -0.2604 0.7470 0.043 Uiso 1 1 calc R
H7B H 1.2062 -0.1733 0.6854 0.043 Uiso 1 1 calc R
C8 C 1.2919(6) -0.0898(4) 0.8386(3) 0.0358(10) Uani 1 1 d .
H8C H 1.2371 -0.0855 0.8974 0.043 Uiso 1 1 calc R
H8D H 1.3335 -0.0001 0.8352 0.043 Uiso 1 1 calc R
C9 C 1.4551(5) -0.1367(3) 0.8598(3) 0.0195(8) Uani 1 1 d .
H9C H 1.5105 -0.1421 0.8013 0.023 Uiso 1 1 calc R
H9D H 1.5450 -0.0725 0.9215 0.023 Uiso 1 1 calc R
C10 C 1.3167(5) -0.5282(3) 0.8937(3) 0.0206(8) Uani 1 1 d .
H10A H 1.2147 -0.5554 0.8336 0.031 Uiso 1 1 calc R
H10B H 1.3098 -0.5984 0.9243 0.031 Uiso 1 1 calc R
H10C H 1.4293 -0.5089 0.8728 0.031 Uiso 1 1 calc R
C11 C 1.0898(6) 0.1618(4) 0.9610(4) 0.0391(11) Uani 1 1 d .
H11A H 1.0000 0.0754 0.9329 0.059 Uiso 1 1 calc R
H11B H 1.1448 0.1778 1.0335 0.059 Uiso 1 1 calc R
H11C H 1.1828 0.1658 0.9232 0.059 Uiso 1 1 calc R
C12 C 1.3111(4) -0.4100(3) 0.9698(3) 0.0146(7) Uani 1 1 d .
C13 C 1.3635(4) -0.2780(3) 0.9590(3) 0.0149(7) Uani 1 1 d .
C14 C 0.2787(13) 0.5303(7) 0.6024(5) 0.108(3) Uani 1 1 d .
H14A H 0.1760 0.4600 0.6019 0.161 Uiso 1 1 calc R
H14B H 0.3203 0.5031 0.5407 0.161 Uiso 1 1 calc R
H14C H 0.2421 0.6083 0.6037 0.161 Uiso 1 1 calc R

loop_
_atom_site_aniso_label
_atom_site_aniso_U_11
_atom_site_aniso_U_22
_atom_site_aniso_U_33
_atom_site_aniso_U_23
_atom_site_aniso_U_13
_atom_site_aniso_U_12
Cu1 0.0217(2) 0.0129(2) 0.0133(2) 0.00300(16) 0.00667(17) 0.00521(17)
Cl1 0.0222(5) 0.0227(4) 0.0172(4) 0.0053(3) 0.0055(4) 0.0109(4)
O5 0.0221(14) 0.0144(12) 0.0343(16) -0.0007(11) -0.0044(12) 0.0058(11)
O2 0.0235(13) 0.0175(12) 0.0120(12) 0.0018(10) 0.0054(10) 0.0069(11)
O1 0.0331(15) 0.0168(12) 0.0225(14) 0.0077(11) 0.0129(12) 0.0061(12)
O3 0.0249(14) 0.0125(11) 0.0154(12) 0.0023(10) 0.0072(11) 0.0052(10)
O4 0.0292(14) 0.0112(11) 0.0212(13) 0.0061(10) 0.0076(11) 0.0031(11)
O6 0.0301(15) 0.0307(14) 0.0133(13) 0.0034(11) 0.0034(11) 0.0120(12)
O7 0.060(2) 0.0246(14) 0.0211(15) 0.0021(12) 0.0075(14) 0.0187(15)
O8 0.0468(18) 0.0286(15) 0.0337(17) 0.0161(13) 0.0161(14) 0.0147(14)
O9 0.0204(16) 0.081(3) 0.054(2) 0.025(2) 0.0050(15) 0.0206(17)
O10 0.113(3) 0.0305(17) 0.0317(19) 0.0086(14) 0.033(2) 0.032(2)
N1 0.0173(15) 0.0166(15) 0.0189(16) 0.0064(12) 0.0057(13) 0.0053(13)
N2 0.0215(16) 0.0217(15) 0.0135(15) 0.0042(12) 0.0051(12) 0.0110(13)
N3 0.0173(15) 0.0126(14) 0.0156(15) 0.0045(11) 0.0023(12) 0.0043(12)
N4 0.0221(16) 0.0152(14) 0.0117(14) 0.0036(11) 0.0054(12) 0.0061(13)
C1 0.0130(17) 0.0220(18) 0.0164(18) 0.0065(14) 0.0058(14) 0.0074(15)
C2 0.026(2) 0.029(2) 0.0188(19) 0.0093(16) 0.0089(16) 0.0103(17)
C3 0.0094(16) 0.0217(18) 0.0138(17) 0.0042(14) 0.0012(13) 0.0068(14)
C4 0.025(2) 0.0173(18) 0.0206(19) 0.0006(15) 0.0014(16) 0.0068(16)
C5 0.049(3) 0.036(2) 0.033(2) 0.005(2) 0.009(2) 0.017(2)
C6 0.034(2) 0.031(2) 0.043(3) 0.019(2) -0.001(2) 0.010(2)
C7 0.037(3) 0.023(2) 0.044(3) 0.0092(19) -0.002(2) 0.0119(19)
C8 0.044(3) 0.032(2) 0.032(2) 0.0102(19) 0.009(2) 0.014(2)
C9 0.026(2) 0.0145(17) 0.0209(19) 0.0089(14) 0.0084(16) 0.0060(15)
C10 0.030(2) 0.0146(17) 0.0180(18) 0.0036(14) 0.0087(16) 0.0086(16)
C11 0.038(3) 0.024(2) 0.047(3) 0.006(2) -0.006(2) 0.014(2)
C12 0.0149(17) 0.0134(16) 0.0174(17) 0.0063(14) 0.0041(14) 0.0062(14)
C13 0.0125(17) 0.0149(16) 0.0151(17) 0.0025(14) 0.0009(14) 0.0047(14)
C14 0.210(10) 0.063(4) 0.049(4) 0.001(3) -0.003(5) 0.083(6)

loop_
_atom_type_symbol
_atom_type_description
_atom_type_scat_dispersion_real
_atom_type_scat_dispersion_imag
_atom_type_scat_source
C C 0.0033 0.0016 'International Tables Vol C Tables 4.2.6.8 and 6.1.1.4'
H H 0.0000 0.0000 'International Tables Vol C Tables 4.2.6.8 and 6.1.1.4'
N N 0.0061 0.0033 'International Tables Vol C Tables 4.2.6.8 and 6.1.1.4'
O O 0.0106 0.0060 'International Tables Vol C Tables 4.2.6.8 and 6.1.1.4'
Cl Cl 0.1484 0.1585 'International Tables Vol C Tables 4.2.6.8 and 6.1.1.4'
Cu Cu 0.3201 1.2651 'International Tables Vol C Tables 4.2.6.8 and 6.1.1.4'

loop_
_geom_angle_atom_site_label_1
_geom_angle_atom_site_label_2
_geom_angle_atom_site_label_3
_geom_angle
_geom_angle_site_symmetry_1
_geom_angle_site_symmetry_3
N3 Cu1 O3 81.76(11) 2_757 2_757
N3 Cu1 N1 96.15(12) 2_757 .
O3 Cu1 N1 169.22(11) 2_757 .
N3 Cu1 O2 173.72(11) 2_757 .
O3 Cu1 O2 100.04(10) 2_757 .
N1 Cu1 O2 80.95(11) . .
N3 Cu1 O5 92.85(11) 2_757 .
O3 Cu1 O5 89.30(10) 2_757 .
N1 Cu1 O5 101.39(11) . .
O2 Cu1 O5 93.18(10) . .
O9 Cl1 O6 110.02(19) . .
O9 Cl1 O7 111.2(2) . .
O6 Cl1 O7 108.76(16) . .
O9 Cl1 O8 109.8(2) . .
O6 Cl1 O8 109.23(17) . .
O7 Cl1 O8 107.74(17) . .
C11 O5 Cu1 130.3(2) . .
C11 O5 H1O 104.7 . .
Cu1 O5 H1O 123.6 . .
C3 O2 Cu1 112.3(2) . .
N1 O1 H3O 105.8 . .
C13 O3 Cu1 111.5(2) . 2_757
C14 O10 H10O 97.9 . .
C1 N1 O1 118.1(3) . .
C1 N1 Cu1 117.0(2) . .
O1 N1 Cu1 124.6(2) . .
C3 N2 C4 123.6(3) . .
C3 N2 H2N 118.2 . .
C4 N2 H2N 118.1 . .
C12 N3 O4 121.5(3) . .
C12 N3 Cu1 116.3(2) . 2_757
O4 N3 Cu1 122.3(2) . 2_757
C13 N4 C9 121.3(3) . .
C13 N4 H4N 117.4 . .
C9 N4 H4N 119.5 . .
N1 C1 C2 125.0(3) . .
N1 C1 C3 109.9(3) . .
C2 C1 C3 125.1(3) . .
C1 C2 H2A 109.5 . .
C1 C2 H2B 109.5 . .
H2A C2 H2B 109.5 . .
C1 C2 H2C 109.5 . .
H2A C2 H2C 109.5 . .
H2B C2 H2C 109.5 . .
O2 C3 N2 122.5(3) . .
O2 C3 C1 119.4(3) . .
N2 C3 C1 118.1(3) . .
N2 C4 C5 111.2(3) . .
N2 C4 H4A 109.4 . .
C5 C4 H4A 109.4 . .
N2 C4 H4B 109.4 . .
C5 C4 H4B 109.4 . .
H4A C4 H4B 108.0 . .
C6 C5 C4 115.0(4) . .
C6 C5 H5A 108.5 . .
C4 C5 H5A 108.5 . .
C6 C5 H5B 108.5 . .
C4 C5 H5B 108.5 . .
H5A C5 H5B 107.5 . .
C5 C6 C7 118.2(4) . .
C5 C6 H6A 107.8 . .
C7 C6 H6A 107.8 . .
C5 C6 H6B 107.8 . .
C7 C6 H6B 107.8 . .
H6A C6 H6B 107.1 . .
C8 C7 C6 116.9(4) . .
C8 C7 H7A 108.1 . .
C6 C7 H7A 108.1 . .
C8 C7 H7B 108.1 . .
C6 C7 H7B 108.1 . .
H7A C7 H7B 107.3 . .
C7 C8 C9 115.6(4) . .
C7 C8 H8C 108.4 . .
C9 C8 H8C 108.4 . .
C7 C8 H8D 108.4 . .
C9 C8 H8D 108.4 . .
H8C C8 H8D 107.4 . .
N4 C9 C8 112.0(3) . .
N4 C9 H9C 109.2 . .
C8 C9 H9C 109.2 . .
N4 C9 H9D 109.2 . .
C8 C9 H9D 109.2 . .
H9C C9 H9D 107.9 . .
C12 C10 H10A 109.5 . .
C12 C10 H10B 109.5 . .
H10A C10 H10B 109.5 . .
C12 C10 H10C 109.5 . .
H10A C10 H10C 109.5 . .
H10B C10 H10C 109.5 . .
O5 C11 H11A 109.5 . .
O5 C11 H11B 109.5 . .
H11A C11 H11B 109.5 . .
O5 C11 H11C 109.5 . .
H11A C11 H11C 109.5 . .
H11B C11 H11C 109.5 . .
N3 C12 C10 125.9(3) . .
N3 C12 C13 110.6(3) . .
C10 C12 C13 123.5(3) . .
O3 C13 N4 121.4(3) . .
O3 C13 C12 119.4(3) . .
N4 C13 C12 119.2(3) . .
O10 C14 H14A 109.5 . .
O10 C14 H14B 109.5 . .
H14A C14 H14B 109.5 . .
O10 C14 H14C 109.5 . .
H14A C14 H14C 109.5 . .
H14B C14 H14C 109.5 . .

loop_
_geom_bond_atom_site_label_1
_geom_bond_atom_site_label_2
_geom_bond_distance
_geom_bond_site_symmetry_2
Cu1 N3 1.949(3) 2_757
Cu1 O3 1.957(2) 2_757
Cu1 N1 1.963(3) .
Cu1 O2 1.968(2) .
Cu1 O5 2.222(3) .
Cl1 O9 1.409(3) .
Cl1 O6 1.428(3) .
Cl1 O7 1.435(3) .
Cl1 O8 1.440(3) .
O5 C11 1.393(5) .
O5 H1O 0.9373 .
O2 C3 1.259(4) .
O1 N1 1.356(4) .
O1 H3O 0.8766 .
O3 C13 1.261(4) .
O3 Cu1 1.957(2) 2_757
O4 N3 1.334(4) .
O10 C14 1.395(8) .
O10 H10O 0.8217 .
N1 C1 1.279(4) .
N2 C3 1.314(4) .
N2 C4 1.457(5) .
N2 H2N 0.9986 .
N3 C12 1.279(4) .
N3 Cu1 1.949(3) 2_757
N4 C13 1.310(4) .
N4 C9 1.464(4) .
N4 H4N 0.8655 .
C1 C2 1.472(5) .
C1 C3 1.496(5) .
C2 H2A 0.9800 .
C2 H2B 0.9800 .
C2 H2C 0.9800 .
C4 C5 1.527(6) .
C4 H4A 0.9900 .
C4 H4B 0.9900 .
C5 C6 1.471(6) .
C5 H5A 0.9900 .
C5 H5B 0.9900 .
C6 C7 1.484(6) .
C6 H6A 0.9900 .
C6 H6B 0.9900 .
C7 C8 1.476(6) .
C7 H7A 0.9900 .
C7 H7B 0.9900 .
C8 C9 1.522(5) .
C8 H8C 0.9900 .
C8 H8D 0.9900 .
C9 H9C 0.9900 .
C9 H9D 0.9900 .
C10 C12 1.483(4) .
C10 H10A 0.9800 .
C10 H10B 0.9800 .
C10 H10C 0.9800 .
C11 H11A 0.9800 .
C11 H11B 0.9800 .
C11 H11C 0.9800 .
C12 C13 1.483(5) .
C14 H14A 0.9800 .
C14 H14B 0.9800 .
C14 H14C 0.9800 .

loop_
_geom_hbond_atom_site_label_D
_geom_hbond_atom_site_label_H
_geom_hbond_atom_site_label_A
_geom_hbond_distance_DH
_geom_hbond_distance_HA
_geom_hbond_distance_DA
_geom_hbond_angle_DHA
_geom_hbond_site_symmetry_A
O10 H10O O8 0.82 2.04 2.840(4) 166.2 .
N2 H2N O7 1.00 1.97 2.911(4) 155.2 2_656
N2 H2N Cl1 1.00 2.99 3.792(3) 137.9 2_656
